data_7046909
loop_
_publ_author_name
'Barnett, Harrison J.'
'Burt, Liam K.'
'Hill, Anthony F.'

_publ_section_title
;
 Simple generation of a dirhodium \m-carbido complex via thiocarbonyl
 reduction.
;
_journal_issue 29
_journal_name_full 'Dalton transactions (Cambridge, England : 2003)'
_journal_page_first 9570
_journal_page_last 9574
_journal_paper_doi 10.1039/c8dt02524j
_journal_volume 47
_journal_year 2018
_chemical_formula_moiety 'C49 H59 B2 N12 P Rh2'
_chemical_formula_sum 'C49 H59 B2 N12 P Rh2'
_chemical_formula_weight 1074.49
_space_group_crystal_system monoclinic
_space_group_IT_number 15
_space_group_name_Hall '-C 2yc'
_space_group_name_H-M_alt 'C 1 2/c 1'
_symmetry_space_group_name_Hall '-C 2yc'
_symmetry_space_group_name_H-M 'C 1 2/c 1'
_atom_sites_solution_hydrogens mixed
_audit_creation_date 2017-08-25
_audit_creation_method
;
Olex2 1.2
(compiled 2017.08.10 svn.r3458 for OlexSys, GUI svn.r5381)
;
_audit_update_record
;
2018-04-03 deposited with the CCDC.
2018-06-26 downloaded from the CCDC.
;
_cell_angle_alpha 90
_cell_angle_beta 97.948(4)
_cell_angle_gamma 90
_cell_formula_units_Z 8
_cell_length_a 26.2284(10)
_cell_length_b 10.6335(4)
_cell_length_c 38.1132(13)
_cell_measurement_reflns_used 9150
_cell_measurement_temperature 150.01(10)
_cell_measurement_theta_max 22.8400
_cell_measurement_theta_min 3.5840
_cell_volume 10527.6(7)
_computing_cell_refinement 'CrysAlisPro 1.171.38.46 (Rigaku OD, 2015)'
_computing_data_collection 'CrysAlisPro 1.171.38.46 (Rigaku OD, 2015)'
_computing_data_reduction 'CrysAlisPro 1.171.38.46 (Rigaku OD, 2015)'
_computing_molecular_graphics 'Olex2 (Dolomanov et al., 2009)'
_computing_publication_material 'Olex2 (Dolomanov et al., 2009)'
_computing_structure_refinement 'ShelXL (Sheldrick, 2015)'
_computing_structure_solution 'SHELXT 2014/5 (Sheldrick, 2014)'
_diffrn_ambient_environment N~2~
_diffrn_ambient_temperature 150.01(10)
_diffrn_detector 'CCD plate'
_diffrn_detector_area_resol_mean 10.3744
_diffrn_detector_type Atlas
_diffrn_measured_fraction_theta_full 0.998
_diffrn_measured_fraction_theta_max 0.998
_diffrn_measurement_details
;
List of Runs (angles in degrees, time in seconds):

  # Type    Start    End  Width  t~exp~   \w     \q     \k     \f   Frames
#--------------------------------------------------------------------------
  1  \w    -20.00  32.00   1.00  120.00    --   -8.54 -99.00-120.00   52
  2  \w    -85.00  24.00   1.00  120.00    --   -8.54 -77.00  30.00  109
  3  \w    -16.00  83.00   1.00  120.00    --    8.62  37.00 -90.00   99
  4  \w    -65.00  37.00   1.00  120.00    --    8.62 -57.00 120.00  102
  5  \w      8.00  70.00   1.00  120.00    --    8.62-135.00  45.00   62
  6  \w    -65.00  37.00   1.00  120.00    --    8.62 -57.00 -60.00  102
  7  \w      7.00  32.00   1.00  120.00    --    8.62-133.00-136.00   25
;
_diffrn_measurement_device 'four-circle diffractometer'
_diffrn_measurement_device_type 'New Xcalibur, Atlas'
_diffrn_measurement_method '\w scans'
_diffrn_orient_matrix_type 'CrysAlisPro convention (1999,Acta A55,543-557)'
_diffrn_orient_matrix_UB_11 0.0255529000
_diffrn_orient_matrix_UB_12 0.0058221000
_diffrn_orient_matrix_UB_13 -0.0039428000
_diffrn_orient_matrix_UB_21 -0.0093413000
_diffrn_orient_matrix_UB_22 -0.0015068000
_diffrn_orient_matrix_UB_23 -0.0183682000
_diffrn_orient_matrix_UB_31 -0.0024371000
_diffrn_orient_matrix_UB_32 0.0664247000
_diffrn_orient_matrix_UB_33 -0.0000813000
_diffrn_radiation_monochromator graphite
_diffrn_radiation_probe x-ray
_diffrn_radiation_type MoK\a
_diffrn_radiation_wavelength 0.71073
_diffrn_reflns_av_R_equivalents 0.1222
_diffrn_reflns_av_unetI/netI 0.0821
_diffrn_reflns_Laue_measured_fraction_full 0.998
_diffrn_reflns_Laue_measured_fraction_max 0.998
_diffrn_reflns_limit_h_max 31
_diffrn_reflns_limit_h_min -31
_diffrn_reflns_limit_k_max 12
_diffrn_reflns_limit_k_min -12
_diffrn_reflns_limit_l_max 45
_diffrn_reflns_limit_l_min -45
_diffrn_reflns_number 72777
_diffrn_reflns_point_group_measured_fraction_full 0.998
_diffrn_reflns_point_group_measured_fraction_max 0.998
_diffrn_reflns_theta_full 25.027
_diffrn_reflns_theta_max 25.027
_diffrn_reflns_theta_min 3.282
_diffrn_source 'fine-focus sealed X-ray tube'
_diffrn_source_type 'Enhance (Mo) X-ray Source'
_exptl_absorpt_coefficient_mu 0.702
_exptl_absorpt_correction_T_max 1.00000
_exptl_absorpt_correction_T_min 0.97815
_exptl_absorpt_correction_type multi-scan
_exptl_absorpt_process_details
;
CrysAlisPro 1.171.38.46 (Rigaku Oxford Diffraction, 2015)
Empirical absorption correction using spherical harmonics,
 implemented in SCALE3 ABSPACK scaling algorithm.
;
_exptl_crystal_colour red
_exptl_crystal_colour_primary red
_exptl_crystal_density_diffrn 1.356
_exptl_crystal_description needle
_exptl_crystal_F_000 4416
_exptl_crystal_size_max 0.303
_exptl_crystal_size_mid 0.085
_exptl_crystal_size_min 0.056
_refine_diff_density_max 1.059
_refine_diff_density_min -0.547
_refine_diff_density_rms 0.110
_refine_ls_extinction_method none
_refine_ls_goodness_of_fit_ref 1.050
_refine_ls_hydrogen_treatment mixed
_refine_ls_matrix_type full
_refine_ls_number_parameters 611
_refine_ls_number_reflns 9285
_refine_ls_number_restraints 1
_refine_ls_restrained_S_all 1.050
_refine_ls_R_factor_all 0.0932
_refine_ls_R_factor_gt 0.0594
_refine_ls_shift/su_max 0.002
_refine_ls_shift/su_mean 0.000
_refine_ls_structure_factor_coef Fsqd
_refine_ls_weighting_details 'w=1/[\s^2^(Fo^2^)+(0.0383P)^2^+75.6922P] where P=(Fo^2^+2Fc^2^)/3'
_refine_ls_weighting_scheme calc
_refine_ls_wR_factor_gt 0.1147
_refine_ls_wR_factor_ref 0.1264
_reflns_Friedel_coverage 0.000
_reflns_number_gt 6797
_reflns_number_total 9285
_reflns_threshold_expression 'I > 2\s(I)'
_cod_data_source_file c8dt02524j2.cif
_cod_data_source_block hb_47-7_scale_sq
_cod_depositor_comments 'Adding full bibliography for 7046906--7046910.cif.'
_cod_database_code 7046909
_shelx_shelxl_version_number 2016/6
_shelx_space_group_comment
;
The symmetry employed for this shelxl refinement is uniquely defined
by the following loop, which should always be used as a source of
symmetry information in preference to the above space-group names.
They are only intended as comments.
;
_reflns_odcompleteness_completeness 99.67
_reflns_odcompleteness_iscentric 1
_reflns_odcompleteness_theta 24.97
_olex2_refinement_description
;
1. Fixed Uiso
 At 1.2 times of:
  All B(H) groups, All C(H) groups
 At 1.5 times of:
  All C(H,H,H) groups
2. Restrained distances
 H-Rh2
 1.75 with sigma of 0.05
3.a Ternary CH refined with riding coordinates:
 B1(H1), B2(H2)
3.b Aromatic/amide H refined with riding coordinates:
 C13(H13), C14(H14), C15(H15), C16(H16), C22(H22), C23(H23), C24(H24),
 C25(H25), C26(H26), C32(H32), C33(H33), C34(H34), C35(H35), C36(H36), C42(H42),
  C52(H52), C62(H62), C72(H72), C82(H82), C92(H92)
3.c Idealised Me refined as rotating group:
 C44(H44A,H44B,H44C), C45(H45A,H45B,H45C), C54(H54A,H54B,H54C), C55(H55A,H55B,
 H55C), C64(H64A,H64B,H64C), C65(H65A,H65B,H65C), C74(H74A,H74B,H74C), C75(H75A,
 H75B,H75C), C84(H84A,H84B,H84C), C85(H85A,H85B,H85C), C94(H94A,H94B,H94C),
 C95(H95A,H95B,H95C)
;
_ins_header
;
TITL HB_47-7_scale in Cc 
REM Cc (#9 in standard setting)
CELL 0.71073  26.228388  10.633546  38.113193  90.0000  97.9481  90.0000
ZERR    8.00   0.001040   0.000361   0.001337   0.0000   0.0036   0.0000
LATT -7
SYMM  x,-y, z+1/2 
SFAC C H B N P Rh
UNIT 392.00 472.00 16.00 96.00 8.00 16.00
TREF
HKLF 4
END
;
_olex2_submission_special_instructions 'No special instructions were received'
_oxdiff_exptl_absorpt_empirical_details
;
Empirical correction (ABSPACK) includes:
- Absorption correction using spherical harmonics
- Frame scaling
;
_oxdiff_exptl_absorpt_empirical_full_max 1.030
_oxdiff_exptl_absorpt_empirical_full_min 0.956

loop_
_space_group_symop_operation_xyz
'x, y, z'
'-x, y, -z+1/2'
'x+1/2, y+1/2, z'
'-x+1/2, y+1/2, -z+1/2'
'-x, -y, -z'
'x, -y, z-1/2'
'-x+1/2, -y+1/2, -z'
'x+1/2, -y+1/2, z-1/2'

loop_
_atom_site_label
_atom_site_type_symbol
_atom_site_fract_x
_atom_site_fract_y
_atom_site_fract_z
_atom_site_U_iso_or_equiv
_atom_site_adp_type
_atom_site_occupancy
_atom_site_site_symmetry_order
_atom_site_calc_flag
_atom_site_refinement_flags_posn
Rh1 Rh 0.38866(2) 0.56410(4) 0.60414(2) 0.02110(13) Uani 1 1 d .
Rh2 Rh 0.27623(2) 0.60844(4) 0.64402(2) 0.02152(13) Uani 1 1 d D
H H 0.289(2) 0.470(4) 0.6629(14) 0.038(17) Uiso 1 1 d D
P1 P 0.34530(6) 0.37536(14) 0.60393(4) 0.0216(3) Uani 1 1 d .
N1 N 0.42741(18) 0.7465(4) 0.61097(12) 0.0228(11) Uani 1 1 d .
N2 N 0.46767(19) 0.7736(4) 0.59258(12) 0.0249(11) Uani 1 1 d .
N3 N 0.47041(19) 0.4877(4) 0.59498(12) 0.0251(11) Uani 1 1 d .
N4 N 0.49900(18) 0.5616(5) 0.57529(12) 0.0266(12) Uani 1 1 d .
N5 N 0.39014(18) 0.6069(4) 0.54261(12) 0.0244(11) Uani 1 1 d .
N6 N 0.43043(18) 0.6774(4) 0.53422(12) 0.0245(11) Uani 1 1 d .
N11 N 0.29323(18) 0.7093(4) 0.69340(12) 0.0240(11) Uani 1 1 d .
N12 N 0.26075(19) 0.8037(4) 0.70067(12) 0.0255(11) Uani 1 1 d .
N13 N 0.24988(19) 0.7893(4) 0.61978(13) 0.0269(12) Uani 1 1 d .
N14 N 0.22229(19) 0.8668(4) 0.63886(12) 0.0270(12) Uani 1 1 d .
N15 N 0.20067(19) 0.5973(4) 0.66169(12) 0.0257(12) Uani 1 1 d .
N16 N 0.17918(19) 0.7051(4) 0.67273(13) 0.0265(12) Uani 1 1 d .
C1 C 0.3380(2) 0.5974(5) 0.62773(14) 0.0195(13) Uani 1 1 d .
C11 C 0.2766(2) 0.3977(5) 0.58820(14) 0.0233(13) Uani 1 1 d .
C12 C 0.2504(2) 0.5020(5) 0.60058(15) 0.0240(13) Uani 1 1 d .
C13 C 0.2011(2) 0.5251(6) 0.58308(15) 0.0309(15) Uani 1 1 d .
H13 H 0.183097 0.594078 0.590000 0.037 Uiso 1 1 calc R
C14 C 0.1775(2) 0.4499(6) 0.55584(17) 0.0354(16) Uani 1 1 d .
H14 H 0.144837 0.470046 0.544497 0.042 Uiso 1 1 calc R
C15 C 0.2027(2) 0.3452(6) 0.54563(16) 0.0346(16) Uani 1 1 d .
H15 H 0.186209 0.292073 0.528273 0.041 Uiso 1 1 calc R
C16 C 0.2524(2) 0.3190(5) 0.56110(15) 0.0266(14) Uani 1 1 d .
H16 H 0.269789 0.249779 0.553671 0.032 Uiso 1 1 calc R
C21 C 0.3460(2) 0.2965(5) 0.64683(15) 0.0239(14) Uani 1 1 d .
C22 C 0.3089(2) 0.2068(5) 0.65164(15) 0.0244(14) Uani 1 1 d .
H22 H 0.282603 0.189865 0.633290 0.029 Uiso 1 1 calc R
C23 C 0.3107(3) 0.1429(6) 0.68320(17) 0.0365(16) Uani 1 1 d .
H23 H 0.286087 0.082185 0.686011 0.044 Uiso 1 1 calc R
C24 C 0.3497(3) 0.1695(6) 0.71089(17) 0.0400(18) Uani 1 1 d .
H24 H 0.351005 0.127051 0.732328 0.048 Uiso 1 1 calc R
C25 C 0.3861(3) 0.2586(6) 0.70650(16) 0.0390(17) Uani 1 1 d .
H25 H 0.412064 0.276345 0.725020 0.047 Uiso 1 1 calc R
C26 C 0.3844(2) 0.3226(5) 0.67442(15) 0.0266(14) Uani 1 1 d .
H26 H 0.409243 0.382944 0.671608 0.032 Uiso 1 1 calc R
C31 C 0.3673(2) 0.2519(5) 0.57562(15) 0.0262(14) Uani 1 1 d .
C32 C 0.3895(2) 0.2902(6) 0.54623(15) 0.0297(15) Uani 1 1 d .
H32 H 0.392839 0.375300 0.541369 0.036 Uiso 1 1 calc R
C33 C 0.4066(2) 0.1999(6) 0.52428(17) 0.0344(16) Uani 1 1 d .
H33 H 0.421150 0.224536 0.504439 0.041 Uiso 1 1 calc R
C34 C 0.4023(3) 0.0753(6) 0.53169(17) 0.0388(17) Uani 1 1 d .
H34 H 0.413837 0.015683 0.516783 0.047 Uiso 1 1 calc R
C35 C 0.3811(3) 0.0366(6) 0.56070(16) 0.0327(16) Uani 1 1 d .
H35 H 0.379141 -0.048705 0.565724 0.039 Uiso 1 1 calc R
C36 C 0.3627(2) 0.1246(5) 0.58257(16) 0.0288(14) Uani 1 1 d .
H36 H 0.347199 0.098451 0.601874 0.035 Uiso 1 1 calc R
C41 C 0.4258(2) 0.8412(5) 0.63437(15) 0.0272(14) Uani 1 1 d .
C42 C 0.4653(3) 0.9257(6) 0.63148(16) 0.0323(15) Uani 1 1 d .
H42 H 0.473102 0.998048 0.644876 0.039 Uiso 1 1 calc R
C43 C 0.4905(2) 0.8812(6) 0.60502(16) 0.0303(15) Uani 1 1 d .
C44 C 0.3857(3) 0.8507(6) 0.65825(18) 0.0379(17) Uani 1 1 d .
H44A H 0.352311 0.841527 0.644646 0.057 Uiso 1 1 calc GR
H44B H 0.388093 0.931322 0.669718 0.057 Uiso 1 1 calc GR
H44C H 0.390933 0.785537 0.675797 0.057 Uiso 1 1 calc GR
C45 C 0.5360(3) 0.9362(6) 0.59051(18) 0.0425(18) Uani 1 1 d .
H45A H 0.562035 0.872768 0.590199 0.064 Uiso 1 1 calc GR
H45B H 0.549724 1.004915 0.605218 0.064 Uiso 1 1 calc GR
H45C H 0.525482 0.965968 0.566845 0.064 Uiso 1 1 calc GR
C51 C 0.5004(2) 0.3874(5) 0.60465(16) 0.0261(14) Uani 1 1 d .
C52 C 0.5470(2) 0.3986(6) 0.59180(16) 0.0307(15) Uani 1 1 d .
H52 H 0.574229 0.341989 0.595103 0.037 Uiso 1 1 calc R
C53 C 0.5452(2) 0.5102(6) 0.57308(15) 0.0252(14) Uani 1 1 d .
C54 C 0.4840(3) 0.2812(6) 0.62586(18) 0.0374(16) Uani 1 1 d .
H54A H 0.467077 0.313672 0.644722 0.056 Uiso 1 1 calc GR
H54B H 0.513667 0.233460 0.635638 0.056 Uiso 1 1 calc GR
H54C H 0.460723 0.228038 0.610916 0.056 Uiso 1 1 calc GR
C55 C 0.5849(3) 0.5680(6) 0.55319(18) 0.0393(17) Uani 1 1 d .
H55A H 0.572907 0.565344 0.528233 0.059 Uiso 1 1 calc GR
H55B H 0.616511 0.521803 0.558093 0.059 Uiso 1 1 calc GR
H55C H 0.590615 0.653806 0.560529 0.059 Uiso 1 1 calc GR
C61 C 0.3535(2) 0.6136(6) 0.51433(15) 0.0266(14) Uani 1 1 d .
C62 C 0.3700(3) 0.6907(6) 0.48839(16) 0.0331(16) Uani 1 1 d .
H62 H 0.351509 0.711667 0.466562 0.040 Uiso 1 1 calc R
C63 C 0.4186(3) 0.7290(5) 0.50151(15) 0.0297(15) Uani 1 1 d .
C64 C 0.3048(2) 0.5400(6) 0.51228(16) 0.0327(15) Uani 1 1 d .
H64A H 0.310299 0.456851 0.503741 0.049 Uiso 1 1 calc GR
H64B H 0.278370 0.580987 0.496370 0.049 Uiso 1 1 calc GR
H64C H 0.294354 0.534799 0.535402 0.049 Uiso 1 1 calc GR
C65 C 0.4555(3) 0.8047(6) 0.48384(16) 0.0372(17) Uani 1 1 d .
H65A H 0.474490 0.859806 0.500847 0.056 Uiso 1 1 calc GR
H65B H 0.436896 0.853730 0.465137 0.056 Uiso 1 1 calc GR
H65C H 0.478935 0.749491 0.474151 0.056 Uiso 1 1 calc GR
C71 C 0.3301(3) 0.6997(6) 0.72096(16) 0.0313(15) Uani 1 1 d .
C72 C 0.3218(3) 0.7877(6) 0.74671(16) 0.0343(16) Uani 1 1 d .
H72 H 0.342138 0.800834 0.768389 0.041 Uiso 1 1 calc R
C73 C 0.2777(2) 0.8511(5) 0.73367(15) 0.0266(14) Uani 1 1 d .
C74 C 0.3725(2) 0.6041(6) 0.72276(16) 0.0343(16) Uani 1 1 d .
H74A H 0.361194 0.526666 0.732080 0.052 Uiso 1 1 calc GR
H74B H 0.402200 0.634611 0.737920 0.052 Uiso 1 1 calc GR
H74C H 0.381194 0.589975 0.699428 0.052 Uiso 1 1 calc GR
C75 C 0.2494(3) 0.9508(6) 0.75065(17) 0.0382(16) Uani 1 1 d .
H75A H 0.235096 1.010128 0.733007 0.057 Uiso 1 1 calc GR
H75B H 0.272818 0.993375 0.768361 0.057 Uiso 1 1 calc GR
H75C H 0.222267 0.913174 0.761513 0.057 Uiso 1 1 calc GR
C81 C 0.1670(2) 0.5059(6) 0.66444(16) 0.0287(14) Uani 1 1 d .
C82 C 0.1234(2) 0.5545(6) 0.67699(15) 0.0313(15) Uani 1 1 d .
H82 H 0.094191 0.510203 0.681050 0.038 Uiso 1 1 calc R
C83 C 0.1323(2) 0.6794(6) 0.68203(16) 0.0327(16) Uani 1 1 d .
C84 C 0.1774(3) 0.3723(6) 0.65534(17) 0.0383(17) Uani 1 1 d .
H84A H 0.169077 0.360317 0.630237 0.057 Uiso 1 1 calc GR
H84B H 0.156704 0.317258 0.667484 0.057 Uiso 1 1 calc GR
H84C H 0.213162 0.353651 0.662461 0.057 Uiso 1 1 calc GR
C85 C 0.0992(3) 0.7813(6) 0.69484(19) 0.0420(17) Uani 1 1 d .
H85A H 0.117809 0.821810 0.715212 0.063 Uiso 1 1 calc GR
H85B H 0.068237 0.744764 0.701100 0.063 Uiso 1 1 calc GR
H85C H 0.090595 0.842076 0.676348 0.063 Uiso 1 1 calc GR
C91 C 0.2533(2) 0.8465(5) 0.58939(15) 0.0266(14) Uani 1 1 d .
C92 C 0.2280(2) 0.9616(5) 0.58862(17) 0.0319(15) Uani 1 1 d .
H92 H 0.225338 1.020641 0.570456 0.038 Uiso 1 1 calc R
C93 C 0.2078(2) 0.9712(5) 0.61978(16) 0.0284(14) Uani 1 1 d .
C94 C 0.2803(2) 0.7880(6) 0.56157(16) 0.0335(16) Uani 1 1 d .
H94A H 0.309595 0.741638 0.572601 0.050 Uiso 1 1 calc GR
H94B H 0.291450 0.852557 0.546765 0.050 Uiso 1 1 calc GR
H94C H 0.257155 0.732065 0.547429 0.050 Uiso 1 1 calc GR
C95 C 0.1761(3) 1.0722(6) 0.63281(18) 0.0410(17) Uani 1 1 d .
H95A H 0.141651 1.042180 0.632966 0.062 Uiso 1 1 calc GR
H95B H 0.175604 1.143957 0.617488 0.062 Uiso 1 1 calc GR
H95C H 0.190681 1.095681 0.656403 0.062 Uiso 1 1 calc GR
B1 B 0.4791(3) 0.6920(6) 0.56123(18) 0.0251(16) Uani 1 1 d .
H1 H 0.505833 0.733021 0.549704 0.030 Uiso 1 1 calc R
B2 B 0.2105(3) 0.8283(6) 0.67595(18) 0.0270(16) Uani 1 1 d .
H2 H 0.190827 0.894873 0.685779 0.032 Uiso 1 1 calc R

loop_
_atom_site_aniso_label
_atom_site_aniso_U_11
_atom_site_aniso_U_22
_atom_site_aniso_U_33
_atom_site_aniso_U_23
_atom_site_aniso_U_13
_atom_site_aniso_U_12
Rh1 0.0246(3) 0.0195(2) 0.0194(2) 0.00077(19) 0.00408(19) 0.0011(2)
Rh2 0.0252(3) 0.0218(2) 0.0176(2) -0.00041(19) 0.00297(19) 0.0036(2)
P1 0.0249(9) 0.0204(8) 0.0196(8) -0.0004(6) 0.0034(7) 0.0020(7)
N1 0.023(3) 0.022(3) 0.024(3) -0.001(2) 0.005(2) -0.002(2)
N2 0.028(3) 0.019(3) 0.029(3) 0.006(2) 0.008(2) -0.002(2)
N3 0.031(3) 0.022(3) 0.023(3) 0.001(2) 0.004(2) -0.001(2)
N4 0.024(3) 0.033(3) 0.024(3) 0.007(2) 0.007(2) 0.002(2)
N5 0.026(3) 0.023(3) 0.024(3) 0.002(2) 0.003(2) -0.004(2)
N6 0.026(3) 0.029(3) 0.020(3) 0.003(2) 0.007(2) 0.002(2)
N11 0.025(3) 0.029(3) 0.018(3) 0.001(2) 0.002(2) 0.005(2)
N12 0.029(3) 0.025(3) 0.022(3) -0.007(2) 0.006(2) 0.003(2)
N13 0.028(3) 0.024(3) 0.028(3) -0.002(2) 0.001(2) 0.009(2)
N14 0.033(3) 0.024(3) 0.023(3) -0.002(2) 0.000(2) 0.003(2)
N15 0.033(3) 0.022(3) 0.024(3) -0.002(2) 0.007(2) 0.003(2)
N16 0.026(3) 0.025(3) 0.028(3) -0.006(2) 0.003(2) 0.008(2)
C1 0.026(3) 0.013(3) 0.018(3) 0.004(2) -0.001(2) 0.004(2)
C11 0.031(3) 0.022(3) 0.017(3) 0.006(2) 0.002(3) 0.001(3)
C12 0.026(3) 0.027(3) 0.019(3) 0.004(3) 0.002(3) 0.005(3)
C13 0.031(4) 0.037(4) 0.023(3) -0.001(3) -0.003(3) 0.011(3)
C14 0.024(4) 0.046(4) 0.034(4) -0.004(3) -0.005(3) 0.007(3)
C15 0.031(4) 0.045(4) 0.026(4) -0.005(3) -0.001(3) -0.007(3)
C16 0.033(4) 0.024(3) 0.024(3) -0.004(3) 0.009(3) 0.005(3)
C21 0.031(4) 0.018(3) 0.023(3) -0.002(2) 0.008(3) 0.004(3)
C22 0.030(4) 0.017(3) 0.025(3) 0.000(2) -0.001(3) 0.002(3)
C23 0.047(4) 0.029(4) 0.037(4) 0.005(3) 0.018(3) -0.005(3)
C24 0.060(5) 0.044(4) 0.019(3) 0.011(3) 0.015(3) 0.004(4)
C25 0.047(4) 0.046(4) 0.021(3) 0.001(3) -0.003(3) 0.004(4)
C26 0.031(4) 0.026(3) 0.023(3) 0.002(3) 0.001(3) 0.000(3)
C31 0.029(4) 0.025(3) 0.025(3) -0.002(3) 0.003(3) 0.002(3)
C32 0.032(4) 0.031(3) 0.026(3) 0.003(3) 0.003(3) 0.006(3)
C33 0.034(4) 0.040(4) 0.030(4) -0.003(3) 0.009(3) 0.007(3)
C34 0.043(4) 0.039(4) 0.032(4) -0.016(3) 0.000(3) 0.012(3)
C35 0.045(4) 0.020(3) 0.032(4) -0.005(3) 0.002(3) 0.006(3)
C36 0.032(4) 0.022(3) 0.032(4) 0.001(3) 0.003(3) -0.003(3)
C41 0.035(4) 0.020(3) 0.027(3) 0.001(3) 0.005(3) 0.002(3)
C42 0.049(4) 0.022(3) 0.027(3) -0.003(3) 0.007(3) -0.009(3)
C43 0.033(4) 0.025(3) 0.033(4) 0.006(3) 0.002(3) -0.003(3)
C44 0.049(4) 0.024(3) 0.044(4) -0.013(3) 0.017(4) -0.009(3)
C45 0.049(5) 0.039(4) 0.043(4) -0.008(3) 0.018(4) -0.015(3)
C51 0.027(3) 0.020(3) 0.031(3) 0.000(3) 0.001(3) 0.003(3)
C52 0.029(4) 0.032(4) 0.032(4) -0.002(3) 0.004(3) 0.010(3)
C53 0.019(3) 0.031(3) 0.027(3) 0.001(3) 0.007(3) 0.002(3)
C54 0.035(4) 0.030(4) 0.047(4) 0.012(3) 0.004(3) 0.006(3)
C55 0.037(4) 0.040(4) 0.045(4) 0.007(3) 0.019(3) 0.007(3)
C61 0.028(3) 0.033(3) 0.020(3) 0.001(3) 0.005(3) 0.008(3)
C62 0.038(4) 0.037(4) 0.024(3) 0.009(3) 0.003(3) 0.004(3)
C63 0.047(4) 0.021(3) 0.022(3) 0.001(3) 0.008(3) 0.003(3)
C64 0.038(4) 0.035(4) 0.024(3) -0.001(3) -0.002(3) -0.002(3)
C65 0.055(5) 0.035(4) 0.023(3) 0.007(3) 0.008(3) 0.003(3)
C71 0.038(4) 0.035(4) 0.022(3) 0.006(3) 0.009(3) 0.000(3)
C72 0.045(4) 0.040(4) 0.017(3) -0.007(3) 0.002(3) 0.002(3)
C73 0.034(4) 0.026(3) 0.020(3) -0.008(3) 0.006(3) 0.001(3)
C74 0.035(4) 0.039(4) 0.026(3) 0.000(3) -0.005(3) 0.005(3)
C75 0.041(4) 0.042(4) 0.032(4) -0.016(3) 0.008(3) 0.006(3)
C81 0.029(4) 0.027(3) 0.031(4) 0.001(3) 0.011(3) 0.000(3)
C82 0.031(4) 0.039(4) 0.024(3) -0.002(3) 0.005(3) -0.006(3)
C83 0.033(4) 0.042(4) 0.023(3) 0.002(3) 0.006(3) 0.006(3)
C84 0.050(4) 0.034(4) 0.033(4) -0.006(3) 0.015(3) -0.007(3)
C85 0.031(4) 0.049(4) 0.047(4) -0.008(3) 0.011(3) 0.001(3)
C91 0.029(4) 0.028(3) 0.021(3) 0.007(3) -0.002(3) -0.001(3)
C92 0.038(4) 0.020(3) 0.036(4) 0.008(3) 0.000(3) 0.004(3)
C93 0.030(4) 0.021(3) 0.033(4) -0.003(3) 0.000(3) 0.004(3)
C94 0.037(4) 0.039(4) 0.024(3) 0.011(3) 0.004(3) 0.012(3)
C95 0.043(4) 0.034(4) 0.044(4) -0.007(3) -0.001(3) 0.010(3)
B1 0.023(4) 0.026(4) 0.027(4) 0.001(3) 0.009(3) -0.005(3)
B2 0.030(4) 0.023(4) 0.028(4) -0.007(3) 0.003(3) 0.008(3)

loop_
_atom_type_symbol
_atom_type_description
_atom_type_scat_dispersion_real
_atom_type_scat_dispersion_imag
_atom_type_scat_source
C C 0.0033 0.0016 'International Tables Vol C Tables 4.2.6.8 and 6.1.1.4'
H H 0.0000 0.0000 'International Tables Vol C Tables 4.2.6.8 and 6.1.1.4'
B B 0.0013 0.0007 'International Tables Vol C Tables 4.2.6.8 and 6.1.1.4'
N N 0.0061 0.0033 'International Tables Vol C Tables 4.2.6.8 and 6.1.1.4'
P P 0.1023 0.0942 'International Tables Vol C Tables 4.2.6.8 and 6.1.1.4'
Rh Rh -1.1178 0.9187 'International Tables Vol C Tables 4.2.6.8 and 6.1.1.4'

loop_
_exptl_crystal_face_index_h
_exptl_crystal_face_index_k
_exptl_crystal_face_index_l
_exptl_crystal_face_perp_dist
16 1 -51 0.0176
-16 -1 51 0.0387
-4 -14 23 0.1527
-4 15 2 0.1179
-18 -1 -43 0.0123
18 1 43 0.0563
36 2 5 0.0458
-36 0 -5 0.0159

loop_
_geom_angle_atom_site_label_1
_geom_angle_atom_site_label_2
_geom_angle_atom_site_label_3
_geom_angle
P1 Rh1 N3 99.07(12)
P1 Rh1 N5 103.70(12)
N1 Rh1 P1 172.90(13)
N1 Rh1 N3 84.62(17)
N1 Rh1 N5 82.98(16)
N3 Rh1 N5 77.45(16)
C1 Rh1 P1 76.57(18)
C1 Rh1 N1 97.6(2)
C1 Rh1 N3 156.8(2)
C1 Rh1 N5 125.7(2)
N11 Rh2 H 93(2)
N11 Rh2 N13 86.96(18)
N11 Rh2 N15 81.08(18)
N13 Rh2 H 174(2)
N15 Rh2 H 88(2)
N15 Rh2 N13 86.06(18)
C1 Rh2 H 87(2)
C1 Rh2 N11 104.1(2)
C1 Rh2 N13 99.0(2)
C1 Rh2 N15 172.9(2)
C1 Rh2 C12 84.2(2)
C12 Rh2 H 84(2)
C12 Rh2 N11 171.0(2)
C12 Rh2 N13 95.4(2)
C12 Rh2 N15 90.4(2)
C11 P1 Rh1 110.49(19)
C11 P1 C21 103.8(3)
C11 P1 C31 105.9(3)
C21 P1 Rh1 116.76(19)
C21 P1 C31 103.4(3)
C31 P1 Rh1 115.4(2)
N2 N1 Rh1 120.1(3)
C41 N1 Rh1 133.2(4)
C41 N1 N2 106.0(5)
N1 N2 B1 121.5(5)
C43 N2 N1 109.5(5)
C43 N2 B1 128.9(5)
N4 N3 Rh1 117.3(3)
C51 N3 Rh1 137.7(4)
C51 N3 N4 105.0(5)
N3 N4 B1 121.0(5)
C53 N4 N3 111.5(5)
C53 N4 B1 127.3(5)
N6 N5 Rh1 116.8(3)
C61 N5 Rh1 133.6(4)
C61 N5 N6 105.9(4)
N5 N6 B1 119.8(4)
C63 N6 N5 110.5(5)
C63 N6 B1 129.7(5)
N12 N11 Rh2 118.8(3)
C71 N11 Rh2 133.7(4)
C71 N11 N12 107.5(5)
N11 N12 C73 108.9(5)
N11 N12 B2 120.4(5)
C73 N12 B2 130.0(5)
N14 N13 Rh2 117.4(3)
C91 N13 Rh2 135.5(4)
C91 N13 N14 107.0(5)
N13 N14 B2 120.9(5)
C93 N14 N13 109.7(5)
C93 N14 B2 129.3(5)
N16 N15 Rh2 118.6(4)
C81 N15 Rh2 135.0(4)
C81 N15 N16 106.4(5)
N15 N16 B2 119.9(5)
C83 N16 N15 109.8(5)
C83 N16 B2 130.1(5)
Rh1 C1 Rh2 165.9(3)
C12 C11 P1 119.4(4)
C16 C11 P1 119.0(4)
C16 C11 C12 121.2(5)
C11 C12 Rh2 125.5(4)
C13 C12 Rh2 118.2(4)
C13 C12 C11 116.0(5)
C12 C13 H13 118.5
C14 C13 C12 123.1(6)
C14 C13 H13 118.5
C13 C14 H14 120.1
C15 C14 C13 119.7(6)
C15 C14 H14 120.1
C14 C15 H15 119.9
C14 C15 C16 120.2(6)
C16 C15 H15 119.9
C11 C16 H16 120.2
C15 C16 C11 119.6(6)
C15 C16 H16 120.2
C22 C21 P1 120.6(4)
C26 C21 P1 120.2(5)
C26 C21 C22 119.2(5)
C21 C22 H22 119.6
C23 C22 C21 120.9(6)
C23 C22 H22 119.6
C22 C23 H23 120.2
C22 C23 C24 119.6(6)
C24 C23 H23 120.2
C23 C24 H24 120.1
C25 C24 C23 119.9(6)
C25 C24 H24 120.1
C24 C25 H25 119.8
C24 C25 C26 120.4(6)
C26 C25 H25 119.8
C21 C26 C25 120.0(6)
C21 C26 H26 120.0
C25 C26 H26 120.0
C32 C31 P1 117.5(4)
C36 C31 P1 122.7(5)
C36 C31 C32 119.7(5)
C31 C32 H32 120.4
C33 C32 C31 119.2(6)
C33 C32 H32 120.4
C32 C33 H33 119.9
C34 C33 C32 120.3(6)
C34 C33 H33 119.9
C33 C34 H34 119.5
C33 C34 C35 121.0(6)
C35 C34 H34 119.5
C34 C35 H35 120.1
C34 C35 C36 119.9(6)
C36 C35 H35 120.1
C31 C36 H36 120.1
C35 C36 C31 119.8(6)
C35 C36 H36 120.1
N1 C41 C42 109.9(5)
N1 C41 C44 123.0(5)
C42 C41 C44 127.2(5)
C41 C42 H42 127.0
C43 C42 C41 106.1(5)
C43 C42 H42 127.0
N2 C43 C42 108.6(5)
N2 C43 C45 122.6(6)
C42 C43 C45 128.9(6)
C41 C44 H44A 109.5
C41 C44 H44B 109.5
C41 C44 H44C 109.5
H44A C44 H44B 109.5
H44A C44 H44C 109.5
H44B C44 H44C 109.5
C43 C45 H45A 109.5
C43 C45 H45B 109.5
C43 C45 H45C 109.5
H45A C45 H45B 109.5
H45A C45 H45C 109.5
H45B C45 H45C 109.5
N3 C51 C52 110.2(5)
N3 C51 C54 123.3(5)
C52 C51 C54 126.5(5)
C51 C52 H52 126.6
C51 C52 C53 106.8(5)
C53 C52 H52 126.6
N4 C53 C52 106.5(5)
N4 C53 C55 124.1(5)
C52 C53 C55 129.4(6)
C51 C54 H54A 109.5
C51 C54 H54B 109.5
C51 C54 H54C 109.5
H54A C54 H54B 109.5
H54A C54 H54C 109.5
H54B C54 H54C 109.5
C53 C55 H55A 109.5
C53 C55 H55B 109.5
C53 C55 H55C 109.5
H55A C55 H55B 109.5
H55A C55 H55C 109.5
H55B C55 H55C 109.5
N5 C61 C62 110.0(5)
N5 C61 C64 121.8(5)
C62 C61 C64 128.1(5)
C61 C62 H62 126.9
C63 C62 C61 106.3(5)
C63 C62 H62 126.9
N6 C63 C62 107.4(5)
N6 C63 C65 123.6(6)
C62 C63 C65 128.9(6)
C61 C64 H64A 109.5
C61 C64 H64B 109.5
C61 C64 H64C 109.5
H64A C64 H64B 109.5
H64A C64 H64C 109.5
H64B C64 H64C 109.5
C63 C65 H65A 109.5
C63 C65 H65B 109.5
C63 C65 H65C 109.5
H65A C65 H65B 109.5
H65A C65 H65C 109.5
H65B C65 H65C 109.5
N11 C71 C72 109.7(6)
N11 C71 C74 122.8(5)
C72 C71 C74 127.5(6)
C71 C72 H72 126.9
C73 C72 C71 106.3(5)
C73 C72 H72 126.9
N12 C73 C72 107.6(5)
N12 C73 C75 122.8(6)
C72 C73 C75 129.5(5)
C71 C74 H74A 109.5
C71 C74 H74B 109.5
C71 C74 H74C 109.5
H74A C74 H74B 109.5
H74A C74 H74C 109.5
H74B C74 H74C 109.5
C73 C75 H75A 109.5
C73 C75 H75B 109.5
C73 C75 H75C 109.5
H75A C75 H75B 109.5
H75A C75 H75C 109.5
H75B C75 H75C 109.5
N15 C81 C82 110.0(5)
N15 C81 C84 122.1(5)
C82 C81 C84 127.9(6)
C81 C82 H82 126.9
C83 C82 C81 106.1(6)
C83 C82 H82 126.9
N16 C83 C82 107.8(5)
N16 C83 C85 121.5(6)
C82 C83 C85 130.8(6)
C81 C84 H84A 109.5
C81 C84 H84B 109.5
C81 C84 H84C 109.5
H84A C84 H84B 109.5
H84A C84 H84C 109.5
H84B C84 H84C 109.5
C83 C85 H85A 109.5
C83 C85 H85B 109.5
C83 C85 H85C 109.5
H85A C85 H85B 109.5
H85A C85 H85C 109.5
H85B C85 H85C 109.5
N13 C91 C92 109.5(5)
N13 C91 C94 121.8(5)
C92 C91 C94 128.7(5)
C91 C92 H92 126.6
C93 C92 C91 106.7(5)
C93 C92 H92 126.6
N14 C93 C92 107.0(5)
N14 C93 C95 122.8(6)
C92 C93 C95 130.2(6)
C91 C94 H94A 109.5
C91 C94 H94B 109.5
C91 C94 H94C 109.5
H94A C94 H94B 109.5
H94A C94 H94C 109.5
H94B C94 H94C 109.5
C93 C95 H95A 109.5
C93 C95 H95B 109.5
C93 C95 H95C 109.5
H95A C95 H95B 109.5
H95A C95 H95C 109.5
H95B C95 H95C 109.5
N2 B1 N4 109.1(5)
N2 B1 H1 109.0
N4 B1 H1 109.0
N6 B1 N2 110.2(5)
N6 B1 N4 110.6(5)
N6 B1 H1 109.0
N12 B2 N14 110.1(5)
N12 B2 N16 107.9(5)
N12 B2 H2 110.0
N14 B2 H2 110.0
N16 B2 N14 108.9(5)
N16 B2 H2 110.0

loop_
_geom_bond_atom_site_label_1
_geom_bond_atom_site_label_2
_geom_bond_distance
Rh1 P1 2.3063(16)
Rh1 N1 2.188(5)
Rh1 N3 2.364(5)
Rh1 N5 2.395(5)
Rh1 C1 1.740(6)
Rh2 H 1.65(4)
Rh2 N11 2.158(5)
Rh2 N13 2.203(5)
Rh2 N15 2.182(5)
Rh2 C1 1.818(6)
Rh2 C12 2.042(6)
P1 C11 1.833(6)
P1 C21 1.836(6)
P1 C31 1.842(6)
N1 N2 1.376(6)
N1 C41 1.350(7)
N2 C43 1.347(7)
N2 B1 1.539(8)
N3 N4 1.377(6)
N3 C51 1.347(7)
N4 C53 1.342(7)
N4 B1 1.551(8)
N5 N6 1.369(6)
N5 C61 1.343(7)
N6 C63 1.358(7)
N6 B1 1.533(8)
N11 N12 1.370(6)
N11 C71 1.330(8)
N12 C73 1.370(7)
N12 B2 1.533(8)
N13 N14 1.371(6)
N13 C91 1.322(7)
N14 C93 1.352(7)
N14 B2 1.543(8)
N15 N16 1.369(6)
N15 C81 1.327(8)
N16 C83 1.355(8)
N16 B2 1.542(8)
C11 C12 1.419(8)
C11 C16 1.410(8)
C12 C13 1.394(8)
C13 H13 0.9300
C13 C14 1.386(8)
C14 H14 0.9300
C14 C15 1.377(9)
C15 H15 0.9300
C15 C16 1.384(8)
C16 H16 0.9300
C21 C22 1.392(8)
C21 C26 1.381(8)
C22 H22 0.9300
C22 C23 1.377(8)
C23 H23 0.9300
C23 C24 1.393(9)
C24 H24 0.9300
C24 C25 1.371(9)
C25 H25 0.9300
C25 C26 1.395(8)
C26 H26 0.9300
C31 C32 1.394(8)
C31 C36 1.388(8)
C32 H32 0.9300
C32 C33 1.388(8)
C33 H33 0.9300
C33 C34 1.363(9)
C34 H34 0.9300
C34 C35 1.367(9)
C35 H35 0.9300
C35 C36 1.385(8)
C36 H36 0.9300
C41 C42 1.387(8)
C41 C44 1.486(8)
C42 H42 0.9300
C42 C43 1.364(8)
C43 C45 1.503(9)
C44 H44A 0.9600
C44 H44B 0.9600
C44 H44C 0.9600
C45 H45A 0.9600
C45 H45B 0.9600
C45 H45C 0.9600
C51 C52 1.382(8)
C51 C54 1.486(8)
C52 H52 0.9300
C52 C53 1.382(8)
C53 C55 1.502(8)
C54 H54A 0.9600
C54 H54B 0.9600
C54 H54C 0.9600
C55 H55A 0.9600
C55 H55B 0.9600
C55 H55C 0.9600
C61 C62 1.398(8)
C61 C64 1.491(8)
C62 H62 0.9300
C62 C63 1.366(9)
C63 C65 1.490(9)
C64 H64A 0.9600
C64 H64B 0.9600
C64 H64C 0.9600
C65 H65A 0.9600
C65 H65B 0.9600
C65 H65C 0.9600
C71 C72 1.395(8)
C71 C74 1.501(9)
C72 H72 0.9300
C72 C73 1.372(9)
C73 C75 1.492(8)
C74 H74A 0.9600
C74 H74B 0.9600
C74 H74C 0.9600
C75 H75A 0.9600
C75 H75B 0.9600
C75 H75C 0.9600
C81 C82 1.398(8)
C81 C84 1.497(8)
C82 H82 0.9300
C82 C83 1.357(9)
C83 C85 1.510(9)
C84 H84A 0.9600
C84 H84B 0.9600
C84 H84C 0.9600
C85 H85A 0.9600
C85 H85B 0.9600
C85 H85C 0.9600
C91 C92 1.390(8)
C91 C94 1.490(8)
C92 H92 0.9300
C92 C93 1.369(9)
C93 C95 1.485(8)
C94 H94A 0.9600
C94 H94B 0.9600
C94 H94C 0.9600
C95 H95A 0.9600
C95 H95B 0.9600
C95 H95C 0.9600
B1 H1 0.9800
B2 H2 0.9800

loop_
_exptl_oxdiff_crystal_face_indexfrac_h
_exptl_oxdiff_crystal_face_indexfrac_k
_exptl_oxdiff_crystal_face_indexfrac_l
_exptl_oxdiff_crystal_face_x
_exptl_oxdiff_crystal_face_y
_exptl_oxdiff_crystal_face_z
15.9800 1.0048 -50.9850 0.6152 0.7857 0.0319
-15.9800 -1.0048 50.9850 -0.6152 -0.7857 -0.0319
-4.0391 -13.9894 22.8802 -0.2749 -0.3615 -0.9213
-3.9460 14.9857 2.1249 -0.0220 -0.0248 1.0049
-17.9824 -0.9915 -43.0143 -0.2957 0.9596 -0.0185
17.9824 0.9915 43.0143 0.2957 -0.9596 0.0185
35.9605 1.9944 5.0298 0.9107 -0.4313 0.0444
-35.9541 0.0037 -5.0129 -0.8989 0.4279 0.0883
